data_8107498
loop_
_publ_author_name
'Tan, Chong'
'Zhang, Tong'
'Yi, Xiaodong'

_publ_section_title
;
 Crystal structure of catena-poly[bis(\m2-dicyanamide-\k2
 N:N&#x2032;)-bis(4-vinylpyridine-\kN)-copper(II)], C18H14CuN8
;
_journal_issue 3
_journal_name_full 'Zeitschrift f\"ur Kristallographie - New Crystal Structures'
_journal_page_first 575
_journal_page_last 576
_journal_paper_doi 10.1515/ncrs-2023-0100
_journal_volume 238
_journal_year 2023
_chemical_formula_moiety 'C18 H14 Cu N8'
_chemical_formula_sum 'C18 H14 Cu N8'
_chemical_formula_weight 405.91
_space_group_crystal_system triclinic
_space_group_IT_number 2
_space_group_name_Hall '-P 1'
_space_group_name_H-M_alt 'P -1'
_atom_sites_solution_hydrogens geom
_atom_sites_solution_primary dual
_cell_angle_alpha 110.174(6)
_cell_angle_beta 105.036(5)
_cell_angle_gamma 92.219(5)
_cell_formula_units_Z 1
_cell_length_a 7.2431(5)
_cell_length_b 7.3783(5)
_cell_length_c 9.8740(6)
_cell_measurement_reflns_used 3139
_cell_measurement_temperature 293(2)
_cell_measurement_theta_max 76.4690
_cell_measurement_theta_min 4.9810
_cell_volume 473.55(6)
_computing_cell_refinement 'CrysAlisPro 1.171.42.72a (Rigaku OD, 2022)'
_computing_data_collection 'CrysAlisPro 1.171.42.72a (Rigaku OD, 2022)'
_computing_data_reduction 'CrysAlisPro 1.171.42.72a (Rigaku OD, 2022)'
_computing_molecular_graphics 'Olex2 1.3 (Dolomanov et al., 2009)'
_computing_publication_material 'Olex2 1.3 (Dolomanov et al., 2009)'
_computing_structure_refinement 'SHELXL 2018/3 (Sheldrick, 2015)'
_computing_structure_solution 'SHELXT 2018/2 (Sheldrick, 2018)'
_diffrn_ambient_temperature 293(2)
_diffrn_detector 'Hybrid Pixel Array Detector'
_diffrn_detector_area_resol_mean 10.0000
_diffrn_detector_type HyPix
_diffrn_measured_fraction_theta_full 0.992
_diffrn_measured_fraction_theta_max 0.938
_diffrn_measurement_details
;
List of Runs (angles in degrees, time in seconds):

  # Type    Start    End  Width  t~exp~   \w     \q     \k     \f   Frames
#--------------------------------------------------------------------------
  1  \w    -64.00 -36.00   0.50    0.66    -- -104.94  57.00 -90.00   56
  2  \w    -66.00 -39.00   0.50    0.66    -- -104.94  57.00  30.00   54
  3  \w    -41.00   9.00   0.50    0.17    --  -49.75  38.00 120.00  100
  4  \w     -3.00  23.00   0.50    0.17    --  -49.75  37.00  51.00   52
  5  \w    -37.00  -7.00   0.50    0.17    --  -49.75  37.00  51.00   60
  6  \w    -67.00 -42.00   0.50    0.66    -- -104.94 125.00 120.00   50
  7  \w    -99.00 -73.00   0.50    0.66    -- -104.94 125.00 120.00   52
  8  \w   -102.00 -46.00   0.50    0.17    --  -49.75 -37.00-103.00  112
  9  \w     46.00  72.00   0.50    0.66    --  108.69   0.00 -60.00   52
 10  \w    118.00 150.00   0.50    0.66    --  108.69   0.00 -60.00   64
 11  \w    129.00 156.00   0.50    0.66    --  108.69  37.00  51.00   54
 12  \w     55.00 114.00   0.50    0.17    --   53.50  37.00  51.00  118
 13  \w     45.00 102.00   0.50    0.66    --  108.69 -77.00 -60.00  114
 14  \w     41.00  66.00   0.50    0.66    --  108.69 -57.00 -30.00   50
 15  \w     38.00  66.00   0.50    0.66    --  108.69 -57.00  30.00   56
 16  \w    -18.00  26.00   0.50    0.17    --   53.50 -19.00 120.00   88
 17  \w     37.00  64.00   0.50    0.66    --  108.69 -57.00  60.00   54
 18  \w     14.00  42.00   0.50    0.17    --   53.50 -37.00-103.00   56
 19  \w     -3.00  22.00   0.50    0.17    --   53.50 -19.00-120.00   50
 20  \w    -16.00  27.00   0.50    0.17    --   53.50 -57.00-120.00   86
 21  \w     32.00  63.00   0.50    0.17    --   53.50 -57.00-120.00   62
 22  \w     79.00 108.00   0.50    0.66    --  108.69-125.00 -30.00   58
 23  \w     39.00  85.00   0.50    0.66    --  108.69 -99.00 -90.00   92
 24  \w     45.00  74.00   0.50    0.66    --  108.69-125.00 -30.00   58
 25  \w     42.00 105.00   0.50    0.66    --  108.69 -99.00-150.00  126
 26  \w     55.00 105.00   0.50    0.66    --  108.69-125.00  60.00  100
 27  \w     73.00 111.00   0.50    0.66    --  108.69-125.00 120.00   76
 28  \w     43.00  69.00   0.50    0.66    --  108.69-125.00 120.00   52
 29  \w     39.00  66.00   0.50    0.66    --  108.69 -99.00 150.00   54
 30  \w     71.00 100.00   0.50    0.66    --  108.69 -99.00 150.00   58
 31  \w     81.00 106.00   0.50    0.66    --  108.69 -99.00 120.00   50
 32  \w     51.00  77.00   0.50    0.66    --  108.69 -99.00 120.00   52
 33  \w   -172.00 -97.00   0.50    0.66    -- -104.94 -38.00  30.00  150
 34  \w   -167.00-105.00   0.50    0.66    -- -104.94 -19.00 120.00  124
 35  \w   -165.00-101.00   0.50    0.66    -- -104.94 -37.00-103.00  128
 36  \w   -139.00-104.00   0.50    0.66    -- -104.94 -19.00-180.00   70
 37  \w   -177.00-145.00   0.50    0.66    -- -104.94 -19.00-180.00   64
 38  \w   -127.00-107.50   0.50    0.66    -- -104.94 -99.00   0.00   39
;
_diffrn_measurement_device 'four-circle diffractometer'
_diffrn_measurement_device_type 'XtaLAB Synergy, Single source at home/near, HyPix'
_diffrn_measurement_method '\w scans'
_diffrn_orient_matrix_type 'CrysAlisPro convention (1999,Acta A55,543-557)'
_diffrn_orient_matrix_UB_11 0.1897257000
_diffrn_orient_matrix_UB_12 -0.0594404000
_diffrn_orient_matrix_UB_13 0.0751399000
_diffrn_orient_matrix_UB_21 -0.1071935000
_diffrn_orient_matrix_UB_22 -0.2029204000
_diffrn_orient_matrix_UB_23 -0.0356083000
_diffrn_orient_matrix_UB_31 0.0447932000
_diffrn_orient_matrix_UB_32 -0.0760309000
_diffrn_orient_matrix_UB_33 -0.1525373000
_diffrn_radiation_monochromator mirror
_diffrn_radiation_probe x-ray
_diffrn_radiation_type 'Cu K\a'
_diffrn_radiation_wavelength 1.54184
_diffrn_reflns_av_R_equivalents 0.0307
_diffrn_reflns_av_unetI/netI 0.0326
_diffrn_reflns_Laue_measured_fraction_full 0.992
_diffrn_reflns_Laue_measured_fraction_max 0.938
_diffrn_reflns_limit_h_max 9
_diffrn_reflns_limit_h_min -8
_diffrn_reflns_limit_k_max 9
_diffrn_reflns_limit_k_min -9
_diffrn_reflns_limit_l_max 9
_diffrn_reflns_limit_l_min -12
_diffrn_reflns_number 4781
_diffrn_reflns_point_group_measured_fraction_full 0.992
_diffrn_reflns_point_group_measured_fraction_max 0.938
_diffrn_reflns_theta_full 67.684
_diffrn_reflns_theta_max 78.069
_diffrn_reflns_theta_min 4.987
_diffrn_source 'micro-focus sealed X-ray tube'
_diffrn_source_type 'PhotonJet (Cu) X-ray Source'
_exptl_absorpt_coefficient_mu 1.791
_exptl_absorpt_correction_T_max 1.00000
_exptl_absorpt_correction_T_min 0.97011
_exptl_absorpt_correction_type multi-scan
_exptl_absorpt_process_details
;
CrysAlisPro 1.171.42.72a (Rigaku Oxford Diffraction, 2022)
Empirical absorption correction using spherical harmonics,
implemented in SCALE3 ABSPACK scaling algorithm.
;
_exptl_crystal_colour green
_exptl_crystal_density_diffrn 1.423
_exptl_crystal_description flaky
_exptl_crystal_F_000 207
_exptl_crystal_size_max 0.48
_exptl_crystal_size_mid 0.3
_exptl_crystal_size_min 0.1
_refine_diff_density_max 0.443
_refine_diff_density_min -0.296
_refine_diff_density_rms 0.058
_refine_ls_extinction_coef .
_refine_ls_extinction_method none
_refine_ls_goodness_of_fit_ref 1.191
_refine_ls_hydrogen_treatment constr
_refine_ls_matrix_type full
_refine_ls_number_parameters 124
_refine_ls_number_reflns 1910
_refine_ls_number_restraints 0
_refine_ls_restrained_S_all 1.191
_refine_ls_R_factor_all 0.0457
_refine_ls_R_factor_gt 0.0409
_refine_ls_shift/su_max 0.000
_refine_ls_shift/su_mean 0.000
_refine_ls_structure_factor_coef Fsqd
_refine_ls_weighting_details 'w=1/[\s^2^(Fo^2^)+(0.0498P)^2^+0.2465P] where P=(Fo^2^+2Fc^2^)/3'
_refine_ls_weighting_scheme calc
_refine_ls_wR_factor_gt 0.1240
_refine_ls_wR_factor_ref 0.1272
_reflns_Friedel_coverage 0.000
_reflns_Friedel_fraction_full .
_reflns_Friedel_fraction_max .
_reflns_number_gt 1707
_reflns_number_total 1910
_reflns_threshold_expression 'I > 2\s(I)'
_cod_data_source_file suppl_j_ncrs-2023-0100_suppl_001.cif
_cod_data_source_block a
_cod_database_code 8107498
_shelx_space_group_comment
;
The symmetry employed for this shelxl refinement is uniquely defined
by the following loop, which should always be used as a source of
symmetry information in preference to the above space-group names.
They are only intended as comments.
;

loop_
_space_group_symop_operation_xyz
'x, y, z'
'-x, -y, -z'

loop_
_atom_site_label
_atom_site_type_symbol
_atom_site_fract_x
_atom_site_fract_y
_atom_site_fract_z
_atom_site_U_iso_or_equiv
_atom_site_adp_type
_atom_site_occupancy
_atom_site_site_symmetry_order
_atom_site_calc_flag
_atom_site_refinement_flags_posn
_atom_site_refinement_flags_adp
_atom_site_refinement_flags_occupancy
_atom_site_disorder_assembly
_atom_site_disorder_group
C1 C 0.6756(5) 0.6146(4) 0.8808(3) 0.0539(7) Uani 1 1 d . . . . .
C2 C 0.7038(5) 0.3042(5) 0.8647(3) 0.0569(7) Uani 1 1 d . . . . .
C3 C 0.0990(5) 0.8996(5) 0.8057(4) 0.0630(8) Uani 1 1 d . . . . .
H3 H 0.073409 0.944071 0.898388 0.076 Uiso 1 1 calc R U . . .
C4 C -0.0544(5) 0.8346(6) 0.6765(4) 0.0671(9) Uani 1 1 d . . . . .
H4 H -0.179890 0.836007 0.683699 0.081 Uiso 1 1 calc R U . . .
C5 C 0.3136(5) 0.8367(5) 0.6697(3) 0.0553(7) Uani 1 1 d . . . . .
H5 H 0.440650 0.836950 0.666057 0.066 Uiso 1 1 calc R U . . .
C6 C 0.1672(5) 0.7691(5) 0.5358(3) 0.0590(8) Uani 1 1 d . . . . .
H6 H 0.196614 0.724446 0.444629 0.071 Uiso 1 1 calc R U . . .
C7 C -0.0237(5) 0.7676(5) 0.5366(3) 0.0563(7) Uani 1 1 d . . . . .
C8 C -0.1879(5) 0.6990(6) 0.3983(4) 0.0717(9) Uani 1 1 d . . . . .
H8 H -0.310322 0.706631 0.411502 0.086 Uiso 1 1 calc R U . . .
C9 C -0.1812(6) 0.6299(7) 0.2617(4) 0.0822(11) Uani 1 1 d . . . . .
H9A H -0.062582 0.618937 0.241866 0.099 Uiso 1 1 calc R U . . .
H9B H -0.294868 0.590820 0.182522 0.099 Uiso 1 1 calc R U . . .
Cu01 Cu 0.500000 1.000000 1.000000 0.0494(2) Uani 1 2 d S . P . .
N1 N 0.6281(4) 0.7643(4) 0.9217(3) 0.0596(7) Uani 1 1 d . . . . .
N2 N 0.7320(6) 0.4499(5) 0.8229(5) 0.0967(13) Uani 1 1 d . . . . .
N3 N 0.6832(5) 0.1683(4) 0.8900(4) 0.0750(8) Uani 1 1 d . . . . .
N4 N 0.2815(4) 0.9019(3) 0.8043(3) 0.0498(5) Uani 1 1 d . . . . .

loop_
_atom_site_aniso_label
_atom_site_aniso_U_11
_atom_site_aniso_U_22
_atom_site_aniso_U_33
_atom_site_aniso_U_23
_atom_site_aniso_U_13
_atom_site_aniso_U_12
Cu01 0.0614(4) 0.0395(3) 0.0412(3) 0.0097(2) 0.0109(2) 0.0139(2)
N4 0.0586(14) 0.0468(12) 0.0415(12) 0.0118(10) 0.0160(10) 0.0119(10)
N1 0.0740(18) 0.0442(13) 0.0563(14) 0.0165(11) 0.0139(13) 0.0131(12)
C7 0.0594(18) 0.0548(17) 0.0508(16) 0.0176(13) 0.0122(13) 0.0086(13)
N3 0.098(2) 0.0498(16) 0.077(2) 0.0244(14) 0.0222(17) 0.0150(15)
C6 0.069(2) 0.0630(18) 0.0418(14) 0.0130(13) 0.0194(14) 0.0128(15)
C1 0.0660(19) 0.0483(16) 0.0533(16) 0.0205(13) 0.0243(14) 0.0114(13)
C2 0.0662(19) 0.0490(16) 0.0555(17) 0.0126(13) 0.0249(15) 0.0204(14)
C5 0.0555(17) 0.0614(17) 0.0462(15) 0.0149(13) 0.0164(13) 0.0130(13)
N2 0.149(4) 0.070(2) 0.123(3) 0.049(2) 0.101(3) 0.050(2)
C4 0.0551(19) 0.083(2) 0.0592(19) 0.0190(17) 0.0193(15) 0.0111(16)
C3 0.063(2) 0.075(2) 0.0480(16) 0.0138(15) 0.0228(14) 0.0135(16)
C8 0.061(2) 0.086(3) 0.0585(19) 0.0202(18) 0.0101(15) 0.0061(17)
C9 0.067(2) 0.106(3) 0.058(2) 0.022(2) 0.0063(17) 0.003(2)

loop_
_atom_type_symbol
_atom_type_description
_atom_type_scat_dispersion_real
_atom_type_scat_dispersion_imag
_atom_type_scat_source
C C 0.0181 0.0091 'International Tables Vol C Tables 4.2.6.8 and 6.1.1.4'
H H 0.0000 0.0000 'International Tables Vol C Tables 4.2.6.8 and 6.1.1.4'
Cu Cu -1.9646 0.5888 'International Tables Vol C Tables 4.2.6.8 and 6.1.1.4'
N N 0.0311 0.0180 'International Tables Vol C Tables 4.2.6.8 and 6.1.1.4'
